data_1011272
loop_
_publ_author_name
'Gossner, B'

_publ_section_title
;
Ueber Sulfate und Phosphate mit aehnlichem Kristallgitter
;
_journal_coden_ASTM ZEKGAX
_journal_name_full
;
Zeitschrift fuer Kristallographie, Kristallgeometrie, Kristallphysik,
Kristallchemie (-144,1977)
;
_journal_page_first 488
_journal_page_last 492
_journal_volume 96
_journal_year 1937
_chemical_formula_structural 'Sr P2 O7 O H (Al O2 H2)3'
_chemical_formula_sum 'Al3 H7 O14 P2 Sr'
_chemical_name_mineral Goyazite
_chemical_name_systematic
;
Strontium trialuminium heptahydroxide diphosphate
;
_space_group_IT_number 160
_symmetry_cell_setting trigonal
_symmetry_Int_Tables_number 160
_symmetry_space_group_name_Hall 'P 3* -2'
_symmetry_space_group_name_H-M 'R 3 m :R'
_cell_angle_alpha 61.47
_cell_angle_beta 61.47
_cell_angle_gamma 61.47
_cell_formula_units_Z 1
_cell_length_a 6.82
_cell_length_b 6.82
_cell_length_c 6.82
_cell_volume 231.7
_cod_original_sg_symbol_H-M 'R 3 m R'
_cod_original_formula_sum 'H7 Al3 O14 P2 Sr'
_cod_database_code 1011272

loop_
_symmetry_equiv_pos_as_xyz
x,y,z
y,x,z
y,z,x
x,z,y
z,x,y
z,y,x

loop_
_atom_site_label
_atom_site_fract_x
_atom_site_fract_y
_atom_site_fract_z
? ? ? ?
